data_7711512
loop_
_publ_author_name
'Casciotti, Martina'
'Romo, Guillermo'
'Alvarez, Maria'
'Molina, Francisco'
'Mu\~noz-Molina, Jos\'e M'
'Belderrain, Tom\'as R. R.'
'Rodriguez, Laura'

_publ_section_title
;
 Gold(I) Complexes Bearing a PNP-Type Pincer Ligand: Photophysi-cal
 Properties and Catalytic Investigations
;
_journal_name_full 'Dalton Transactions'
_journal_paper_doi 10.1039/D2DT02429B
_journal_year 2022
_chemical_formula_moiety 'C31 H27 Au2 Br2 N P2, C H2 Cl2'
_chemical_formula_sum 'C32 H29 Au2 Br2 Cl2 N P2'
_chemical_formula_weight 1114.15
_space_group_crystal_system monoclinic
_space_group_IT_number 14
_space_group_name_Hall '-P 2ybc'
_space_group_name_H-M_alt 'P 1 21/c 1'
_atom_sites_solution_hydrogens geom
_audit_creation_date 2021-09-23
_audit_creation_method
;
Olex2 1.3
(compiled 2020.11.12 svn.r5f609507 for OlexSys, GUI svn.r6272)
;
_audit_update_record
;
2022-04-25 deposited with the CCDC.	2022-10-17 downloaded from the CCDC.
;
_cell_angle_alpha 90
_cell_angle_beta 90.4110(10)
_cell_angle_gamma 90
_cell_formula_units_Z 4
_cell_length_a 15.7361(4)
_cell_length_b 12.8876(3)
_cell_length_c 16.5348(4)
_cell_measurement_reflns_used 9343
_cell_measurement_temperature 150.0
_cell_measurement_theta_max 30.03
_cell_measurement_theta_min 2.59
_cell_volume 3353.18(14)
_computing_cell_refinement 'Bruker Apex3, 2020'
_computing_data_collection 'Bruker Apex3, 2020'
_computing_data_reduction 'SAINT V8.40B (Bruker, 2016)'
_computing_molecular_graphics 'Olex2 1.3 (Dolomanov et al., 2009)'
_computing_publication_material 'Olex2 1.3 (Dolomanov et al., 2009)'
_computing_structure_refinement 'SHELXL 2018/3 (Sheldrick, 2015)'
_computing_structure_solution 'SHELXL 2018/3 (Sheldrick, 2015)'
_diffrn_ambient_temperature 150.0
_diffrn_measured_fraction_theta_full 0.999
_diffrn_measured_fraction_theta_max 0.999
_diffrn_measurement_device 'Bruker D8 Quest'
_diffrn_measurement_device_type 'Bruker CHi Fixed Quest'
_diffrn_measurement_method '\f and \w scans'
_diffrn_radiation_monochromator multilayer
_diffrn_radiation_probe x-ray
_diffrn_radiation_type MoK\a
_diffrn_radiation_wavelength 0.71073
_diffrn_reflns_av_R_equivalents 0.0579
_diffrn_reflns_av_unetI/netI 0.0289
_diffrn_reflns_Laue_measured_fraction_full 0.999
_diffrn_reflns_Laue_measured_fraction_max 0.999
_diffrn_reflns_limit_h_max 22
_diffrn_reflns_limit_h_min -22
_diffrn_reflns_limit_k_max 18
_diffrn_reflns_limit_k_min -18
_diffrn_reflns_limit_l_max 23
_diffrn_reflns_limit_l_min -23
_diffrn_reflns_number 91509
_diffrn_reflns_point_group_measured_fraction_full 0.999
_diffrn_reflns_point_group_measured_fraction_max 0.999
_diffrn_reflns_theta_full 25.242
_diffrn_reflns_theta_max 30.080
_diffrn_reflns_theta_min 2.381
_diffrn_source 'microfocus sealed x-ray tube'
_diffrn_source_current 1.0
_diffrn_source_power 0.05
_diffrn_source_type 'Incoatec I/mS high brilliance'
_diffrn_source_voltage 50.0
_diffrn_standards_number 0
_exptl_absorpt_coefficient_mu 11.402
_exptl_absorpt_correction_T_max 0.0990
_exptl_absorpt_correction_T_min 0.0403
_exptl_absorpt_correction_type multi-scan
_exptl_absorpt_process_details
;
SADABS-2016/2 (Bruker,2016/2) was used for absorption correction.
wR2(int) was 0.1402 before and 0.0695 after correction.
The Ratio of minimum to maximum transmission is 0.4071.
The \l/2 correction factor is Not present.
;
_exptl_crystal_colour yellow
_exptl_crystal_colour_primary yellow
_exptl_crystal_density_diffrn 2.207
_exptl_crystal_description plate
_exptl_crystal_F_000 2080
_exptl_crystal_recrystallization_method 'Crystallized from a mixture of hexane and dichloromethane by diffusion'
_exptl_crystal_size_max 0.45
_exptl_crystal_size_mid 0.09
_exptl_crystal_size_min 0.035
_refine_diff_density_max 1.755
_refine_diff_density_min -1.748
_refine_diff_density_rms 0.150
_refine_ls_extinction_method none
_refine_ls_goodness_of_fit_ref 1.051
_refine_ls_hydrogen_treatment constr
_refine_ls_matrix_type full
_refine_ls_number_parameters 370
_refine_ls_number_reflns 9836
_refine_ls_number_restraints 0
_refine_ls_restrained_S_all 1.051
_refine_ls_R_factor_all 0.0382
_refine_ls_R_factor_gt 0.0289
_refine_ls_shift/su_max 0.001
_refine_ls_shift/su_mean 0.000
_refine_ls_structure_factor_coef Fsqd
_refine_ls_weighting_details 'w=1/[\s^2^(Fo^2^)+(0.0270P)^2^+13.0721P] where P=(Fo^2^+2Fc^2^)/3'
_refine_ls_weighting_scheme calc
_refine_ls_wR_factor_gt 0.0691
_refine_ls_wR_factor_ref 0.0732
_reflns_Friedel_coverage 0.000
_reflns_number_gt 8266
_reflns_number_total 9836
_reflns_threshold_expression 'I > 2\s(I)'
_cod_data_source_file d2dt02429b2.cif
_cod_data_source_block Complex_Fig2
_cod_original_sg_symbol_H-M 'P 21/c'
_cod_database_code 7711512
_shelx_shelxl_version_number 2018/3
_shelx_space_group_comment
;
The symmetry employed for this shelxl refinement is uniquely defined
by the following loop, which should always be used as a source of
symmetry information in preference to the above space-group names.
They are only intended as comments.
;
_olex2_refinement_description
;
1. Fixed Uiso
 At 1.2 times of:
  All C(H) groups, All C(H,H) groups
2.a Secondary CH2 refined with riding coordinates:
 C6(H6A,H6B), C19(H19A,H19B), C32(H32A,H32B)
2.b Aromatic/amide H refined with riding coordinates:
 C2(H2), C3(H3), C4(H4), C8(H8), C9(H9), C10(H10), C11(H11), C12(H12),
 C14(H14), C15(H15), C16(H16), C17(H17), C18(H18), C21(H21), C22(H22), C23(H23),
  C24(H24), C25(H25), C27(H27), C28(H28), C29(H29), C30(H30), C31(H31)
;
_olex2_exptl_crystal_mounting_method 'The crystal was mounted on a 200 micro/m MITEGEN holder in perfluoroether oil'
_olex2_submission_special_instructions 'No special instructions were received'

loop_
_space_group_symop_operation_xyz
'x, y, z'
'-x, y+1/2, -z+1/2'
'-x, -y, -z'
'x, -y-1/2, z-1/2'

loop_
_atom_site_label
_atom_site_type_symbol
_atom_site_fract_x
_atom_site_fract_y
_atom_site_fract_z
_atom_site_U_iso_or_equiv
_atom_site_adp_type
_atom_site_occupancy
_atom_site_site_symmetry_order
_atom_site_calc_flag
_atom_site_refinement_flags_posn
_atom_site_refinement_flags_adp
_atom_site_refinement_flags_occupancy
_atom_site_disorder_assembly
_atom_site_disorder_group
Au1 Au 0.15621(2) 0.76966(2) 0.55547(2) 0.02431(4) Uani 1 1 d . . . . .
Au2 Au 0.27807(2) 0.52187(2) 0.59511(2) 0.02794(5) Uani 1 1 d . . . . .
Br1 Br 0.07128(3) 0.66139(4) 0.64229(3) 0.03223(10) Uani 1 1 d . . . . .
Br2 Br 0.36745(4) 0.62316(5) 0.68347(4) 0.05003(15) Uani 1 1 d . . . . .
P1 P 0.22854(7) 0.86892(9) 0.46875(6) 0.0230(2) Uani 1 1 d . . . . .
P2 P 0.20037(7) 0.41965(9) 0.51449(6) 0.0225(2) Uani 1 1 d . . . . .
N1 N 0.1991(2) 0.6349(3) 0.4208(2) 0.0233(7) Uani 1 1 d . . . . .
C1 C 0.1488(3) 0.5564(3) 0.3968(2) 0.0233(8) Uani 1 1 d . . . . .
C2 C 0.1295(3) 0.5390(4) 0.3155(3) 0.0296(9) Uani 1 1 d . . . . .
H2 H 0.093551 0.483247 0.299657 0.036 Uiso 1 1 calc R U . . .
C3 C 0.1639(3) 0.6043(4) 0.2587(3) 0.0336(10) Uani 1 1 d . . . . .
H3 H 0.152563 0.593263 0.202862 0.040 Uiso 1 1 calc R U . . .
C4 C 0.2151(3) 0.6863(4) 0.2829(3) 0.0276(9) Uani 1 1 d . . . . .
H4 H 0.238623 0.732632 0.244388 0.033 Uiso 1 1 calc R U . . .
C5 C 0.2311(3) 0.6987(3) 0.3647(3) 0.0233(8) Uani 1 1 d . . . . .
C6 C 0.2851(3) 0.7864(3) 0.3974(3) 0.0244(8) Uani 1 1 d . . . . .
H6A H 0.304908 0.829475 0.351693 0.029 Uiso 1 1 calc R U . . .
H6B H 0.335837 0.756946 0.424677 0.029 Uiso 1 1 calc R U . . .
C7 C 0.3098(3) 0.9532(4) 0.5115(3) 0.0281(9) Uani 1 1 d . . . . .
C8 C 0.3386(3) 1.0391(4) 0.4687(4) 0.0390(11) Uani 1 1 d . . . . .
H8 H 0.314750 1.055219 0.417272 0.047 Uiso 1 1 calc R U . . .
C9 C 0.4024(4) 1.1012(5) 0.5013(4) 0.0477(14) Uani 1 1 d . . . . .
H9 H 0.422358 1.159142 0.471378 0.057 Uiso 1 1 calc R U . . .
C10 C 0.4370(4) 1.0804(5) 0.5759(4) 0.0520(15) Uani 1 1 d . . . . .
H10 H 0.480011 1.123802 0.598077 0.062 Uiso 1 1 calc R U . . .
C11 C 0.4081(5) 0.9949(6) 0.6184(4) 0.0593(18) Uani 1 1 d . . . . .
H11 H 0.431780 0.979632 0.670013 0.071 Uiso 1 1 calc R U . . .
C12 C 0.3449(4) 0.9312(5) 0.5864(3) 0.0461(13) Uani 1 1 d . . . . .
H12 H 0.325942 0.872563 0.616060 0.055 Uiso 1 1 calc R U . . .
C13 C 0.1610(3) 0.9547(3) 0.4096(3) 0.0241(8) Uani 1 1 d . . . . .
C14 C 0.1655(3) 0.9641(4) 0.3261(3) 0.0286(9) Uani 1 1 d . . . . .
H14 H 0.203651 0.921705 0.296518 0.034 Uiso 1 1 calc R U . . .
C15 C 0.1143(3) 1.0357(4) 0.2857(3) 0.0323(10) Uani 1 1 d . . . . .
H15 H 0.117759 1.041946 0.228610 0.039 Uiso 1 1 calc R U . . .
C16 C 0.0585(3) 1.0976(4) 0.3278(3) 0.0343(10) Uani 1 1 d . . . . .
H16 H 0.023854 1.146428 0.299974 0.041 Uiso 1 1 calc R U . . .
C17 C 0.0532(3) 1.0878(4) 0.4122(3) 0.0327(10) Uani 1 1 d . . . . .
H17 H 0.014760 1.130056 0.441601 0.039 Uiso 1 1 calc R U . . .
C18 C 0.1036(3) 1.0174(4) 0.4524(3) 0.0289(9) Uani 1 1 d . . . . .
H18 H 0.099597 1.010961 0.509491 0.035 Uiso 1 1 calc R U . . .
C19 C 0.1141(3) 0.4876(3) 0.4621(3) 0.0238(8) Uani 1 1 d . . . . .
H19A H 0.074558 0.436341 0.437973 0.029 Uiso 1 1 calc R U . . .
H19B H 0.082044 0.530005 0.501395 0.029 Uiso 1 1 calc R U . . .
C20 C 0.2588(3) 0.3602(3) 0.4322(3) 0.0255(8) Uani 1 1 d . . . . .
C21 C 0.2204(4) 0.2836(4) 0.3848(3) 0.0365(11) Uani 1 1 d . . . . .
H21 H 0.165901 0.257814 0.398717 0.044 Uiso 1 1 calc R U . . .
C22 C 0.2615(4) 0.2454(4) 0.3177(3) 0.0421(12) Uani 1 1 d . . . . .
H22 H 0.234739 0.194557 0.284564 0.050 Uiso 1 1 calc R U . . .
C23 C 0.3415(4) 0.2811(5) 0.2987(4) 0.0508(15) Uani 1 1 d . . . . .
H23 H 0.370658 0.253152 0.253565 0.061 Uiso 1 1 calc R U . . .
C24 C 0.3791(4) 0.3569(7) 0.3449(4) 0.064(2) Uani 1 1 d . . . . .
H24 H 0.433852 0.381965 0.330876 0.077 Uiso 1 1 calc R U . . .
C25 C 0.3382(3) 0.3975(5) 0.4120(3) 0.0460(14) Uani 1 1 d . . . . .
H25 H 0.364499 0.450258 0.443643 0.055 Uiso 1 1 calc R U . . .
C26 C 0.1481(3) 0.3148(3) 0.5679(2) 0.0242(8) Uani 1 1 d . . . . .
C27 C 0.0623(3) 0.3189(4) 0.5858(3) 0.0350(11) Uani 1 1 d . . . . .
H27 H 0.029376 0.376560 0.568187 0.042 Uiso 1 1 calc R U . . .
C28 C 0.0238(3) 0.2397(4) 0.6290(3) 0.0372(11) Uani 1 1 d . . . . .
H28 H -0.035204 0.243032 0.640551 0.045 Uiso 1 1 calc R U . . .
C29 C 0.0710(4) 0.1567(4) 0.6550(3) 0.0357(11) Uani 1 1 d . . . . .
H29 H 0.044641 0.102372 0.684439 0.043 Uiso 1 1 calc R U . . .
C30 C 0.1573(4) 0.1518(4) 0.6384(3) 0.0411(12) Uani 1 1 d . . . . .
H30 H 0.189894 0.094024 0.656261 0.049 Uiso 1 1 calc R U . . .
C31 C 0.1960(3) 0.2318(4) 0.5957(3) 0.0356(11) Uani 1 1 d . . . . .
H31 H 0.255268 0.229387 0.585496 0.043 Uiso 1 1 calc R U . . .
Cl1 Cl 0.53455(10) 0.36054(12) 0.51434(10) 0.0508(3) Uani 1 1 d . . . . .
Cl2 Cl 0.53417(11) 0.32949(15) 0.69002(10) 0.0587(4) Uani 1 1 d . . . . .
C32 C 0.4806(4) 0.3809(6) 0.6051(5) 0.0604(18) Uani 1 1 d . . . . .
H32A H 0.423558 0.348733 0.601011 0.073 Uiso 1 1 calc R U . . .
H32B H 0.472549 0.456427 0.613007 0.073 Uiso 1 1 calc R U . . .

loop_
_atom_site_aniso_label
_atom_site_aniso_U_11
_atom_site_aniso_U_22
_atom_site_aniso_U_33
_atom_site_aniso_U_23
_atom_site_aniso_U_13
_atom_site_aniso_U_12
Au1 0.02813(8) 0.02351(8) 0.02134(7) 0.00068(6) 0.00329(6) -0.00167(6)
Au2 0.02451(8) 0.03081(9) 0.02853(8) -0.00558(7) 0.00123(6) -0.00294(7)
Br1 0.0386(2) 0.0302(2) 0.0280(2) 0.00238(17) 0.00615(18) -0.00275(19)
Br2 0.0327(3) 0.0646(4) 0.0529(3) -0.0311(3) 0.0032(2) -0.0047(3)
P1 0.0250(5) 0.0210(5) 0.0229(5) 0.0005(4) 0.0025(4) -0.0012(4)
P2 0.0223(5) 0.0223(5) 0.0228(5) 0.0005(4) 0.0021(4) -0.0012(4)
N1 0.0264(17) 0.0213(17) 0.0222(16) -0.0002(13) 0.0024(13) 0.0015(14)
C1 0.0249(19) 0.0209(19) 0.0242(19) 0.0003(15) 0.0005(15) 0.0024(16)
C2 0.041(3) 0.023(2) 0.025(2) -0.0008(16) -0.0023(18) -0.0020(18)
C3 0.046(3) 0.032(2) 0.022(2) -0.0002(18) 0.0012(19) -0.005(2)
C4 0.032(2) 0.025(2) 0.026(2) 0.0012(17) 0.0068(17) -0.0010(18)
C5 0.0244(19) 0.0193(19) 0.0262(19) 0.0024(15) 0.0036(15) 0.0024(15)
C6 0.024(2) 0.022(2) 0.027(2) 0.0002(16) 0.0036(16) 0.0003(16)
C7 0.028(2) 0.023(2) 0.034(2) -0.0044(17) -0.0030(17) -0.0037(17)
C8 0.038(3) 0.031(3) 0.048(3) 0.006(2) -0.005(2) -0.006(2)
C9 0.035(3) 0.036(3) 0.072(4) 0.003(3) -0.003(3) -0.007(2)
C10 0.045(3) 0.043(3) 0.068(4) -0.019(3) -0.008(3) -0.012(3)
C11 0.057(4) 0.072(5) 0.048(3) -0.003(3) -0.016(3) -0.022(3)
C12 0.051(3) 0.049(3) 0.039(3) 0.003(2) -0.009(2) -0.014(3)
C13 0.025(2) 0.0212(19) 0.026(2) -0.0016(16) 0.0002(16) -0.0017(16)
C14 0.034(2) 0.024(2) 0.028(2) -0.0016(17) 0.0013(17) 0.0038(18)
C15 0.043(3) 0.027(2) 0.026(2) -0.0007(17) -0.0041(19) 0.001(2)
C16 0.031(2) 0.026(2) 0.046(3) 0.001(2) -0.008(2) -0.0003(19)
C17 0.027(2) 0.028(2) 0.043(3) -0.004(2) 0.0064(19) 0.0023(18)
C18 0.028(2) 0.029(2) 0.030(2) -0.0021(18) 0.0052(17) 0.0010(18)
C19 0.0240(19) 0.023(2) 0.0243(19) -0.0001(16) 0.0020(15) -0.0007(16)
C20 0.025(2) 0.025(2) 0.0259(19) 0.0015(16) 0.0029(16) 0.0009(16)
C21 0.044(3) 0.028(2) 0.038(3) -0.006(2) 0.013(2) -0.010(2)
C22 0.052(3) 0.033(3) 0.041(3) -0.009(2) 0.012(2) -0.004(2)
C23 0.045(3) 0.066(4) 0.042(3) -0.014(3) 0.014(2) 0.008(3)
C24 0.034(3) 0.113(6) 0.046(3) -0.029(4) 0.013(3) -0.017(3)
C25 0.030(3) 0.071(4) 0.037(3) -0.016(3) 0.005(2) -0.010(3)
C26 0.031(2) 0.021(2) 0.0201(18) 0.0025(15) -0.0011(15) -0.0055(16)
C27 0.033(2) 0.032(3) 0.041(3) 0.011(2) 0.006(2) 0.001(2)
C28 0.034(3) 0.037(3) 0.041(3) 0.010(2) 0.004(2) -0.008(2)
C29 0.050(3) 0.027(2) 0.030(2) 0.0095(19) 0.001(2) -0.010(2)
C30 0.049(3) 0.031(3) 0.043(3) 0.016(2) 0.001(2) 0.004(2)
C31 0.038(3) 0.032(2) 0.037(2) 0.010(2) 0.003(2) 0.003(2)
Cl1 0.0429(7) 0.0494(8) 0.0600(9) 0.0108(7) -0.0031(6) 0.0066(6)
Cl2 0.0486(8) 0.0727(11) 0.0549(9) -0.0063(8) 0.0088(7) 0.0067(8)
C32 0.041(3) 0.059(4) 0.081(5) 0.011(4) 0.016(3) 0.019(3)

loop_
_atom_type_symbol
_atom_type_description
_atom_type_scat_dispersion_real
_atom_type_scat_dispersion_imag
_atom_type_scat_source
C C 0.0033 0.0016 'International Tables Vol C Tables 4.2.6.8 and 6.1.1.4'
H H 0.0000 0.0000 'International Tables Vol C Tables 4.2.6.8 and 6.1.1.4'
Au Au -2.0133 8.8022 'International Tables Vol C Tables 4.2.6.8 and 6.1.1.4'
Br Br -0.2901 2.4595 'International Tables Vol C Tables 4.2.6.8 and 6.1.1.4'
Cl Cl 0.1484 0.1585 'International Tables Vol C Tables 4.2.6.8 and 6.1.1.4'
N N 0.0061 0.0033 'International Tables Vol C Tables 4.2.6.8 and 6.1.1.4'
P P 0.1023 0.0942 'International Tables Vol C Tables 4.2.6.8 and 6.1.1.4'

loop_
_geom_angle_atom_site_label_1
_geom_angle_atom_site_label_2
_geom_angle_atom_site_label_3
_geom_angle
_geom_angle_site_symmetry_1
_geom_angle_site_symmetry_3
_geom_angle_publ_flag
P1 Au1 Br1 176.30(3) . . ?
P2 Au2 Br2 176.50(3) . . ?
C6 P1 Au1 109.49(14) . . ?
C7 P1 Au1 116.87(16) . . ?
C7 P1 C6 104.8(2) . . ?
C13 P1 Au1 113.26(15) . . ?
C13 P1 C6 107.0(2) . . ?
C13 P1 C7 104.7(2) . . ?
C19 P2 Au2 113.69(15) . . ?
C20 P2 Au2 114.72(15) . . ?
C20 P2 C19 103.0(2) . . ?
C26 P2 Au2 113.39(14) . . ?
C26 P2 C19 104.4(2) . . ?
C26 P2 C20 106.5(2) . . ?
C5 N1 C1 118.8(4) . . ?
N1 C1 C2 122.0(4) . . ?
N1 C1 C19 116.7(4) . . ?
C2 C1 C19 121.3(4) . . ?
C1 C2 H2 120.8 . . ?
C3 C2 C1 118.4(4) . . ?
C3 C2 H2 120.8 . . ?
C2 C3 H3 120.0 . . ?
C2 C3 C4 120.1(4) . . ?
C4 C3 H3 120.0 . . ?
C3 C4 H4 120.9 . . ?
C5 C4 C3 118.1(4) . . ?
C5 C4 H4 120.9 . . ?
N1 C5 C4 122.7(4) . . ?
N1 C5 C6 115.1(4) . . ?
C4 C5 C6 122.3(4) . . ?
P1 C6 H6A 109.0 . . ?
P1 C6 H6B 109.0 . . ?
C5 C6 P1 113.1(3) . . ?
C5 C6 H6A 109.0 . . ?
C5 C6 H6B 109.0 . . ?
H6A C6 H6B 107.8 . . ?
C8 C7 P1 120.6(4) . . ?
C12 C7 P1 120.1(4) . . ?
C12 C7 C8 119.3(5) . . ?
C7 C8 H8 120.1 . . ?
C9 C8 C7 119.9(5) . . ?
C9 C8 H8 120.1 . . ?
C8 C9 H9 119.4 . . ?
C10 C9 C8 121.1(6) . . ?
C10 C9 H9 119.4 . . ?
C9 C10 H10 120.6 . . ?
C9 C10 C11 118.8(5) . . ?
C11 C10 H10 120.6 . . ?
C10 C11 H11 119.5 . . ?
C10 C11 C12 120.9(6) . . ?
C12 C11 H11 119.5 . . ?
C7 C12 C11 119.9(6) . . ?
C7 C12 H12 120.0 . . ?
C11 C12 H12 120.0 . . ?
C14 C13 P1 123.7(3) . . ?
C14 C13 C18 119.2(4) . . ?
C18 C13 P1 117.0(3) . . ?
C13 C14 H14 120.0 . . ?
C13 C14 C15 120.1(4) . . ?
C15 C14 H14 120.0 . . ?
C14 C15 H15 119.7 . . ?
C16 C15 C14 120.6(4) . . ?
C16 C15 H15 119.7 . . ?
C15 C16 H16 120.2 . . ?
C15 C16 C17 119.5(4) . . ?
C17 C16 H16 120.2 . . ?
C16 C17 H17 119.9 . . ?
C18 C17 C16 120.1(4) . . ?
C18 C17 H17 119.9 . . ?
C13 C18 H18 119.8 . . ?
C17 C18 C13 120.4(4) . . ?
C17 C18 H18 119.8 . . ?
P2 C19 H19A 109.5 . . ?
P2 C19 H19B 109.5 . . ?
C1 C19 P2 110.6(3) . . ?
C1 C19 H19A 109.5 . . ?
C1 C19 H19B 109.5 . . ?
H19A C19 H19B 108.1 . . ?
C21 C20 P2 120.0(3) . . ?
C25 C20 P2 119.8(4) . . ?
C25 C20 C21 119.9(4) . . ?
C20 C21 H21 119.9 . . ?
C22 C21 C20 120.1(5) . . ?
C22 C21 H21 119.9 . . ?
C21 C22 H22 120.1 . . ?
C23 C22 C21 119.8(5) . . ?
C23 C22 H22 120.1 . . ?
C22 C23 H23 119.9 . . ?
C24 C23 C22 120.2(5) . . ?
C24 C23 H23 119.9 . . ?
C23 C24 H24 119.6 . . ?
C23 C24 C25 120.8(6) . . ?
C25 C24 H24 119.6 . . ?
C20 C25 C24 119.1(5) . . ?
C20 C25 H25 120.4 . . ?
C24 C25 H25 120.4 . . ?
C27 C26 P2 121.5(3) . . ?
C31 C26 P2 119.3(4) . . ?
C31 C26 C27 119.1(4) . . ?
C26 C27 H27 119.6 . . ?
C26 C27 C28 120.8(5) . . ?
C28 C27 H27 119.6 . . ?
C27 C28 H28 120.1 . . ?
C29 C28 C27 119.9(5) . . ?
C29 C28 H28 120.1 . . ?
C28 C29 H29 119.9 . . ?
C28 C29 C30 120.2(5) . . ?
C30 C29 H29 119.9 . . ?
C29 C30 H30 120.1 . . ?
C29 C30 C31 119.9(5) . . ?
C31 C30 H30 120.1 . . ?
C26 C31 C30 120.1(5) . . ?
C26 C31 H31 119.9 . . ?
C30 C31 H31 119.9 . . ?
Cl1 C32 Cl2 113.2(3) . . ?
Cl1 C32 H32A 108.9 . . ?
Cl1 C32 H32B 108.9 . . ?
Cl2 C32 H32A 108.9 . . ?
Cl2 C32 H32B 108.9 . . ?
H32A C32 H32B 107.7 . . ?

loop_
_geom_bond_atom_site_label_1
_geom_bond_atom_site_label_2
_geom_bond_distance
_geom_bond_site_symmetry_2
_geom_bond_publ_flag
Au1 Br1 2.4127(5) . ?
Au1 P1 2.2387(11) . ?
Au2 Br2 2.4058(6) . ?
Au2 P2 2.2323(11) . ?
P1 C6 1.824(4) . ?
P1 C7 1.818(5) . ?
P1 C13 1.815(4) . ?
P2 C19 1.828(4) . ?
P2 C20 1.817(4) . ?
P2 C26 1.814(4) . ?
N1 C1 1.342(6) . ?
N1 C5 1.340(5) . ?
C1 C2 1.395(6) . ?
C1 C19 1.503(6) . ?
C2 H2 0.9500 . ?
C2 C3 1.375(7) . ?
C3 H3 0.9500 . ?
C3 C4 1.386(7) . ?
C4 H4 0.9500 . ?
C4 C5 1.383(6) . ?
C5 C6 1.513(6) . ?
C6 H6A 0.9900 . ?
C6 H6B 0.9900 . ?
C7 C8 1.391(7) . ?
C7 C12 1.382(7) . ?
C8 H8 0.9500 . ?
C8 C9 1.389(8) . ?
C9 H9 0.9500 . ?
C9 C10 1.372(9) . ?
C10 H10 0.9500 . ?
C10 C11 1.384(10) . ?
C11 H11 0.9500 . ?
C11 C12 1.391(8) . ?
C12 H12 0.9500 . ?
C13 C14 1.388(6) . ?
C13 C18 1.407(6) . ?
C14 H14 0.9500 . ?
C14 C15 1.393(7) . ?
C15 H15 0.9500 . ?
C15 C16 1.378(7) . ?
C16 H16 0.9500 . ?
C16 C17 1.404(7) . ?
C17 H17 0.9500 . ?
C17 C18 1.373(7) . ?
C18 H18 0.9500 . ?
C19 H19A 0.9900 . ?
C19 H19B 0.9900 . ?
C20 C21 1.395(7) . ?
C20 C25 1.383(7) . ?
C21 H21 0.9500 . ?
C21 C22 1.380(7) . ?
C22 H22 0.9500 . ?
C22 C23 1.379(8) . ?
C23 H23 0.9500 . ?
C23 C24 1.372(9) . ?
C24 H24 0.9500 . ?
C24 C25 1.389(8) . ?
C25 H25 0.9500 . ?
C26 C27 1.385(6) . ?
C26 C31 1.385(7) . ?
C27 H27 0.9500 . ?
C27 C28 1.388(7) . ?
C28 H28 0.9500 . ?
C28 C29 1.370(7) . ?
C29 H29 0.9500 . ?
C29 C30 1.389(8) . ?
C30 H30 0.9500 . ?
C30 C31 1.392(7) . ?
C31 H31 0.9500 . ?
Cl1 C32 1.749(7) . ?
Cl2 C32 1.763(7) . ?
C32 H32A 0.9900 . ?
C32 H32B 0.9900 . ?

loop_
_geom_torsion_atom_site_label_1
_geom_torsion_atom_site_label_2
_geom_torsion_atom_site_label_3
_geom_torsion_atom_site_label_4
_geom_torsion
_geom_torsion_site_symmetry_1
_geom_torsion_site_symmetry_2
_geom_torsion_site_symmetry_3
_geom_torsion_site_symmetry_4
_geom_torsion_publ_flag
Au1 P1 C6 C5 44.8(3) . . . . ?
Au1 P1 C7 C8 -159.5(4) . . . . ?
Au1 P1 C7 C12 21.9(5) . . . . ?
Au1 P1 C13 C14 -130.6(4) . . . . ?
Au1 P1 C13 C18 51.9(4) . . . . ?
Au2 P2 C19 C1 72.3(3) . . . . ?
Au2 P2 C20 C21 171.0(4) . . . . ?
Au2 P2 C20 C25 -15.0(5) . . . . ?
Au2 P2 C26 C27 102.8(4) . . . . ?
Au2 P2 C26 C31 -73.3(4) . . . . ?
P1 C7 C8 C9 -178.3(4) . . . . ?
P1 C7 C12 C11 178.9(5) . . . . ?
P1 C13 C14 C15 -176.8(4) . . . . ?
P1 C13 C18 C17 176.9(4) . . . . ?
P2 C20 C21 C22 173.9(4) . . . . ?
P2 C20 C25 C24 -174.8(5) . . . . ?
P2 C26 C27 C28 -177.8(4) . . . . ?
P2 C26 C31 C30 178.5(4) . . . . ?
N1 C1 C2 C3 0.3(7) . . . . ?
N1 C1 C19 P2 -63.6(4) . . . . ?
N1 C5 C6 P1 -57.9(5) . . . . ?
C1 N1 C5 C4 -0.8(6) . . . . ?
C1 N1 C5 C6 178.4(4) . . . . ?
C1 C2 C3 C4 -1.1(8) . . . . ?
C2 C1 C19 P2 116.1(4) . . . . ?
C2 C3 C4 C5 0.9(7) . . . . ?
C3 C4 C5 N1 0.0(7) . . . . ?
C3 C4 C5 C6 -179.1(4) . . . . ?
C4 C5 C6 P1 121.3(4) . . . . ?
C5 N1 C1 C2 0.7(6) . . . . ?
C5 N1 C1 C19 -179.6(4) . . . . ?
C6 P1 C7 C8 79.1(5) . . . . ?
C6 P1 C7 C12 -99.5(5) . . . . ?
C6 P1 C13 C14 -9.9(4) . . . . ?
C6 P1 C13 C18 172.7(3) . . . . ?
C7 P1 C6 C5 170.9(3) . . . . ?
C7 P1 C13 C14 101.0(4) . . . . ?
C7 P1 C13 C18 -76.5(4) . . . . ?
C7 C8 C9 C10 -0.9(9) . . . . ?
C8 C7 C12 C11 0.3(9) . . . . ?
C8 C9 C10 C11 0.9(10) . . . . ?
C9 C10 C11 C12 -0.2(11) . . . . ?
C10 C11 C12 C7 -0.4(11) . . . . ?
C12 C7 C8 C9 0.3(8) . . . . ?
C13 P1 C6 C5 -78.4(3) . . . . ?
C13 P1 C7 C8 -33.4(5) . . . . ?
C13 P1 C7 C12 148.0(4) . . . . ?
C13 C14 C15 C16 -0.2(7) . . . . ?
C14 C13 C18 C17 -0.7(7) . . . . ?
C14 C15 C16 C17 -0.3(7) . . . . ?
C15 C16 C17 C18 0.2(7) . . . . ?
C16 C17 C18 C13 0.2(7) . . . . ?
C18 C13 C14 C15 0.7(7) . . . . ?
C19 P2 C20 C21 -65.0(4) . . . . ?
C19 P2 C20 C25 109.1(5) . . . . ?
C19 P2 C26 C27 -21.5(4) . . . . ?
C19 P2 C26 C31 162.4(4) . . . . ?
C19 C1 C2 C3 -179.4(4) . . . . ?
C20 P2 C19 C1 -52.4(3) . . . . ?
C20 P2 C26 C27 -130.1(4) . . . . ?
C20 P2 C26 C31 53.8(4) . . . . ?
C20 C21 C22 C23 1.6(9) . . . . ?
C21 C20 C25 C24 -0.8(9) . . . . ?
C21 C22 C23 C24 -2.1(10) . . . . ?
C22 C23 C24 C25 1.1(12) . . . . ?
C23 C24 C25 C20 0.3(11) . . . . ?
C25 C20 C21 C22 -0.2(8) . . . . ?
C26 P2 C19 C1 -163.6(3) . . . . ?
C26 P2 C20 C21 44.6(4) . . . . ?
C26 P2 C20 C25 -141.3(4) . . . . ?
C26 C27 C28 C29 0.5(8) . . . . ?
C27 C26 C31 C30 2.3(8) . . . . ?
C27 C28 C29 C30 0.2(8) . . . . ?
C28 C29 C30 C31 0.3(8) . . . . ?
C29 C30 C31 C26 -1.6(8) . . . . ?
C31 C26 C27 C28 -1.7(8) . . . . ?
